data_1543498
loop_
_publ_author_name
'Loukiala, Satumari'
'Ratilainen, Jari'
'Airola, Karri'
'Valkonen, Jussi'
'Rissanen, Kari'

_publ_section_title
;
 Syntheses and Structures of N,N'-Bis(6-(2-hydroxymethyl)
 pyridylmethyl)piperazine, Its Two Zinc(II) Complexes and the Cadmium(II)
 Complex of N-(6-(2-Hydroxymethyl)
 pyridylmethyl)-N'-(2-pyridylmethyl)piperazine
;
_journal_name_full 'Acta Chemica Scandinavica'
_journal_page_first 593
_journal_page_last 602
_journal_paper_doi 10.3891/acta.chem.scand.52-0593
_journal_volume 52
_journal_year 1998
_chemical_formula_sum 'C18 H24 N4 O2'
_chemical_formula_weight 328.41
_space_group_IT_number 14
_symmetry_cell_setting monoclinic
_symmetry_Int_Tables_number 14
_symmetry_space_group_name_Hall '-P 2yn'
_symmetry_space_group_name_H-M 'P 1 21/n 1'
_cell_angle_alpha 90
_cell_angle_beta 91.94(1)
_cell_angle_gamma 90
_cell_formula_units_Z 2
_cell_length_a 7.816(1)
_cell_length_b 6.699(1)
_cell_length_c 16.567(3)
_cell_volume 866.9(2)
_diffrn_ambient_temperature 293
_diffrn_radiation_probe x-ray
_diffrn_radiation_type CuK\a
_diffrn_radiation_wavelength 1.54178
_exptl_absorpt_coefficient_mu 0.677
_exptl_crystal_density_diffrn 1.258
_exptl_crystal_F_000 352
_refine_ls_goodness_of_fit_ref 1.099
_refine_ls_number_parameters 111
_refine_ls_number_reflns 1224
_refine_ls_R_factor_all 0.0490
_refine_ls_R_factor_gt 0.0471
_refine_ls_wR_factor_gt 0.1280
_refine_ls_wR_factor_ref 0.1333
_cod_data_source_file Acta-Chem-Scand-1998-52-593-602-1.cif
_cod_data_source_block 1
_cod_original_sg_symbol_H-M 'P 21/n'
_cod_database_code 1543498

loop_
_symmetry_equiv_pos_site_id
_symmetry_equiv_pos_as_xyz
1 x,y,z
2 1/2-x,1/2+y,1/2-z
3 -x,-y,-z
4 1/2+x,1/2-y,1/2+z

loop_
_atom_site_label
_atom_site_type_symbol
_atom_site_thermal_displace_type
_atom_site_fract_x
_atom_site_fract_y
_atom_site_fract_z
_atom_site_occupancy
_atom_site_U_iso_or_equiv
_atom_site_calc_flag
_atom_site_refinement_flags
_atom_site_disorder_assembly
_atom_site_disorder_group
O1 O Uiso 0.7631(2) 0.6801(2) 0.40200(10) 1.000 0.0680(10) . . . .
N1 N Uiso 0.0653(2) 0.1699(2) 0.45640(10) 1.000 0.0400(10) . . . .
N2 N Uiso 0.3381(2) 0.4754(2) 0.39100(10) 1.000 0.0420(10) . . . .
C1 C Uiso -0.1134(2) 0.1581(3) 0.48030(10) 1.000 0.0440(10) . . . .
C2 C Uiso 0.1300(2) -0.0344(3) 0.44440(10) 1.000 0.0450(10) . . . .
C3 C Uiso 0.0734(2) 0.2877(3) 0.38150(10) 1.000 0.0470(10) . . . .
C4 C Uiso 0.2533(2) 0.3233(2) 0.35490(10) 1.000 0.0420(10) . . . .
C5 C Uiso 0.3252(2) 0.2076(3) 0.29610(10) 1.000 0.0520(10) . . . .
C6 C Uiso 0.4898(3) 0.2466(3) 0.27340(10) 1.000 0.0560(10) . . . .
C7 C Uiso 0.5782(2) 0.4015(3) 0.31040(10) 1.000 0.0500(10) . . . .
C8 C Uiso 0.4985(2) 0.5120(3) 0.36870(10) 1.000 0.0420(10) . . . .
C9 C Uiso 0.5845(2) 0.6865(3) 0.41050(10) 1.000 0.0540(10) . . . .

loop_
_atom_type_symbol
_atom_type_description
_atom_type_scat_dispersion_real
_atom_type_scat_dispersion_imag
_atom_type_scat_source
C C 0.0181 0.0091 ' International Tables Vol C Tables 4.2.6.8 and 6.1.1.4'
N N 0.0311 0.0180 ' International Tables Vol C Tables 4.2.6.8 and 6.1.1.4'
O O 0.0492 0.0322 ' International Tables Vol C Tables 4.2.6.8 and 6.1.1.4'

loop_
_geom_angle_atom_site_label_1
_geom_angle_atom_site_label_2
_geom_angle_atom_site_label_3
_geom_angle
_geom_angle_site_symmetry_1
_geom_angle_site_symmetry_2
_geom_angle_site_symmetry_3
_geom_angle_publ_flag
C1 N1 C2 108.69(14) . . . yes
C1 N1 C3 108.94(14) . . . yes
C2 N1 C3 111.02(14) . . . yes
C4 N2 C8 117.85(15) . . . yes
N1 C1 C2 111.26(14) . . 3_556 yes
N1 C2 C1 111.05(14) . . 3_556 yes
N1 C3 C4 113.46(14) . . . yes
N2 C4 C3 116.15(14) . . . yes
N2 C4 C5 122.24(15) . . . yes
C3 C4 C5 121.61(14) . . . no
C4 C5 C6 119.53(17) . . . no
C5 C6 C7 118.68(17) . . . no
C6 C7 C8 118.87(16) . . . no
N2 C8 C7 122.83(17) . . . yes
N2 C8 C9 114.97(15) . . . yes
C7 C8 C9 122.18(15) . . . no
O1 C9 C8 111.04(15) . . . yes

loop_
_geom_bond_atom_site_label_1
_geom_bond_atom_site_label_2
_geom_bond_distance
_geom_bond_site_symmetry_1
_geom_bond_site_symmetry_2
_geom_bond_publ_flag
O1 C9 1.408(2) . . yes
N1 C1 1.467(2) . . yes
N1 C2 1.475(2) . . yes
N1 C3 1.474(2) . . yes
N2 C4 1.345(2) . . yes
N2 C8 1.342(2) . . yes
C1 C2 1.507(3) . 3_556 no
C3 C4 1.507(2) . . no
C4 C5 1.379(2) . . no
C5 C6 1.378(3) . . no
C6 C7 1.379(3) . . no
C7 C8 1.382(2) . . no
C8 C9 1.505(3) . . no

loop_
_geom_torsion_atom_site_label_1
_geom_torsion_atom_site_label_2
_geom_torsion_atom_site_label_3
_geom_torsion_atom_site_label_4
_geom_torsion
_geom_torsion_site_symmetry_1
_geom_torsion_site_symmetry_2
_geom_torsion_site_symmetry_3
_geom_torsion_site_symmetry_4
_geom_torsion_publ_flag
C2 N1 C1 C2 57.42(19) . . . 3_556 no
C3 N1 C1 C2 178.51(15) . . . 3_556 no
C1 N1 C2 C1 -57.30(17) . . . 3_556 no
C3 N1 C2 C1 -177.10(13) . . . 3_556 no
C1 N1 C3 C4 175.43(14) . . . . no
C2 N1 C3 C4 -64.92(18) . . . . no
C8 N2 C4 C3 -179.82(15) . . . . no
C8 N2 C4 C5 -0.7(2) . . . . no
C4 N2 C8 C7 0.5(3) . . . . no
C4 N2 C8 C9 178.97(15) . . . . no
N1 C1 C2 N1 -58.80(19) . . 3_556 3_556 no
N1 C3 C4 N2 -82.35(19) . . . . no
N1 C3 C4 C5 98.48(19) . . . . no
N2 C4 C5 C6 0.5(3) . . . . no
C3 C4 C5 C6 179.59(16) . . . . no
C4 C5 C6 C7 -0.1(3) . . . . no
C5 C6 C7 C8 -0.1(3) . . . . no
C6 C7 C8 N2 -0.1(3) . . . . no
C6 C7 C8 C9 -178.49(17) . . . . no
N2 C8 C9 O1 162.99(15) . . . . no
C7 C8 C9 O1 -18.5(2) . . . . no
